data_4024462
loop_
_publ_author_name
'Elise Claveau'
'Isabelle Gillaizeau'
'Justyna Kalinowska-Tluscik'
'Pascal Bouyssou'
'G\'erard Coudert'

_publ_section_title
;
Nucleophilic Addition onto Methyl-4H-1,4-oxazine-3-carboxylate Moiety:
Short Access to 1,4-Diazine Privileged Substructures
;
_journal_name_full 'Journal of Organic Chemistry'
_journal_page_first 2911
_journal_page_last 2914
_journal_paper_doi 10.1021/jo900291f
_journal_volume 74
_journal_year 2009
_chemical_formula_moiety 'C18 H24 N2 O5, H2 O'
_chemical_formula_sum 'C18 H26 N2 O6'
_chemical_formula_weight 366.41
_chemical_name_common 'Compound ec546'
_chemical_name_systematic
;
?
;
_space_group_IT_number 14
_symmetry_cell_setting monoclinic
_symmetry_space_group_name_Hall '-P 2ybc'
_symmetry_space_group_name_H-M 'P 1 21/c 1'
_atom_sites_solution_hydrogens geom
_atom_sites_solution_primary direct
_atom_sites_solution_secondary difmap
_audit_creation_date 2008-07-17T02:16:43-00:00
_audit_creation_method 'WinGX routine CIF_UPDATE'
_cell_angle_alpha 90
_cell_angle_beta 105.4699(12)
_cell_angle_gamma 90
_cell_formula_units_Z 4
_cell_length_a 14.2955(4)
_cell_length_b 8.3964(2)
_cell_length_c 16.8240(5)
_cell_measurement_reflns_used 9334
_cell_measurement_temperature 293(2)
_cell_measurement_theta_max 30.034
_cell_measurement_theta_min 0.998
_cell_volume 1946.24(9)
_computing_cell_refinement 'HKL Scalepack (Otwinowski & Minor1997)'
_computing_data_collection 'Collect (Nonius BV, 1997-2000)'
_computing_data_reduction 'HKL Denzo and Scalepack (Otwinowski & Minor1997)'
_computing_molecular_graphics 'Ortep-3 for Windows (Farrugia,1997)'
_computing_publication_material 'WinGX publication routines (Farrugia,1999)'
_computing_structure_refinement 'SHELXL-97 (Sheldrick, 1997)'
_diffrn_ambient_temperature 293(2)
_diffrn_detector_area_resol_mean 9
_diffrn_measured_fraction_theta_full 0.994
_diffrn_measured_fraction_theta_max 0.994
_diffrn_measurement_device '95mm CCD camera on \k-goniostat'
_diffrn_measurement_device_type KappaCCD
_diffrn_measurement_method CCD
_diffrn_orient_matrix_type 'by Nonius Collect from scalepack cell'
_diffrn_orient_matrix_UB_11 0.0401021
_diffrn_orient_matrix_UB_12 -0.0577947
_diffrn_orient_matrix_UB_13 -0.0961046
_diffrn_orient_matrix_UB_21 -0.020816
_diffrn_orient_matrix_UB_22 -0.0630763
_diffrn_orient_matrix_UB_23 0.0292605
_diffrn_orient_matrix_UB_31 -0.0580401
_diffrn_orient_matrix_UB_32 -0.0085908
_diffrn_orient_matrix_UB_33 -0.0190036
_diffrn_radiation_monochromator graphite
_diffrn_radiation_type MoK\a
_diffrn_radiation_wavelength 0.7107
_diffrn_reflns_av_R_equivalents 0.0358
_diffrn_reflns_av_unetI/netI 0.0464
_diffrn_reflns_limit_h_max 20
_diffrn_reflns_limit_h_min 0
_diffrn_reflns_limit_k_max 11
_diffrn_reflns_limit_k_min -11
_diffrn_reflns_limit_l_max 22
_diffrn_reflns_limit_l_min -23
_diffrn_reflns_number 10579
_diffrn_reflns_theta_full 29.97
_diffrn_reflns_theta_max 29.97
_diffrn_reflns_theta_min 2.84
_exptl_absorpt_coefficient_mu 0.094
_exptl_absorpt_correction_T_max 0.99
_exptl_absorpt_correction_T_min 0.97
_exptl_absorpt_correction_type multi-scan
_exptl_absorpt_process_details
;
HKL Denzo and Scalepack (Otwinowski & Minor 1997)
;
_exptl_crystal_colour white
_exptl_crystal_density_diffrn 1.25
_exptl_crystal_density_method 'not measured'
_exptl_crystal_description prism
_exptl_crystal_F_000 784
_exptl_crystal_size_max 0.35
_exptl_crystal_size_mid 0.25
_exptl_crystal_size_min 0.1
_refine_diff_density_max 0.297
_refine_diff_density_min -0.201
_refine_diff_density_rms 0.04
_refine_ls_extinction_method none
_refine_ls_goodness_of_fit_ref 1.065
_refine_ls_hydrogen_treatment mixed
_refine_ls_matrix_type full
_refine_ls_number_parameters 313
_refine_ls_number_reflns 5626
_refine_ls_number_restraints 0
_refine_ls_restrained_S_all 1.065
_refine_ls_R_factor_all 0.11
_refine_ls_R_factor_gt 0.0637
_refine_ls_shift/su_max 0
_refine_ls_shift/su_mean 0
_refine_ls_structure_factor_coef Fsqd
_refine_ls_weighting_details 'calc w=1/[\s^2^(Fo^2^)+(0.0591P)^2^+0.6374P] where P=(Fo^2^+2Fc^2^)/3'
_refine_ls_weighting_scheme calc
_refine_ls_wR_factor_gt 0.139
_refine_ls_wR_factor_ref 0.1605
_reflns_number_gt 3631
_reflns_number_total 5626
_reflns_threshold_expression >2sigma(I)
_cod_data_source_file jo900291f_si_002.cif
_cod_data_source_block ec546
_cod_original_sg_symbol_H-M P21/c
_cod_database_code 4024462

loop_
_symmetry_equiv_pos_as_xyz
'x, y, z'
'-x, y+1/2, -z+1/2'
'-x, -y, -z'
'x, -y-1/2, z-1/2'

loop_
_atom_site_label
_atom_site_type_symbol
_atom_site_fract_x
_atom_site_fract_y
_atom_site_fract_z
_atom_site_U_iso_or_equiv
_atom_site_adp_type
_atom_site_occupancy
_atom_site_symmetry_multiplicity
_atom_site_calc_flag
_atom_site_refinement_flags
_atom_site_disorder_assembly
_atom_site_disorder_group
C1 C 0.56927(12) 0.2350(2) 0.13389(10) 0.0365(4) Uani 1 1 d . . .
C2 C 0.49098(13) 0.2718(2) 0.07105(11) 0.0397(4) Uani 1 1 d . . .
C3 C 0.45292(13) 0.5042(2) 0.14294(10) 0.0405(4) Uani 1 1 d . . .
C4 C 0.50510(14) 0.4117(2) 0.21935(11) 0.0418(4) Uani 1 1 d . . .
N2 N 0.43452(10) 0.40029(18) 0.07098(8) 0.0425(3) Uani 1 1 d . . .
N1 N 0.59119(10) 0.33552(17) 0.20498(8) 0.0386(3) Uani 1 1 d . . .
O1 O 0.66869(9) 0.03800(14) 0.21008(7) 0.0455(3) Uani 1 1 d . . .
O2 O 0.61532(10) 0.00367(16) 0.07312(8) 0.0532(4) Uani 1 1 d . . .
O3 O 0.74271(9) 0.35382(16) 0.19495(8) 0.0462(3) Uani 1 1 d . . .
O4 O 0.70042(10) 0.48524(18) 0.29817(8) 0.0571(4) Uani 1 1 d . . .
O5 O 0.50965(11) 0.63658(16) 0.13397(9) 0.0546(4) Uani 1 1 d . . .
C5 C 0.61858(12) 0.0846(2) 0.13446(10) 0.0393(4) Uani 1 1 d . . .
C6 C 0.72000(19) -0.1118(3) 0.21501(15) 0.0573(5) Uani 1 1 d . . .
C7 C 0.68030(13) 0.3999(2) 0.23771(10) 0.0412(4) Uani 1 1 d . . .
C8 C 0.84789(13) 0.3744(2) 0.22835(13) 0.0511(5) Uani 1 1 d . . .
C9 C 0.8868(2) 0.2885(4) 0.16452(18) 0.0743(7) Uani 1 1 d . . .
C10 C 0.8820(2) 0.2941(4) 0.31163(17) 0.0778(8) Uani 1 1 d . . .
C11 C 0.8728(2) 0.5503(3) 0.2308(2) 0.0807(8) Uani 1 1 d . . .
C12 C 0.34994(14) 0.4354(3) 0.00129(12) 0.0491(5) Uani 1 1 d . . .
C13 C 0.25642(13) 0.3753(2) 0.01516(11) 0.0456(4) Uani 1 1 d . . .
C14 C 0.19524(16) 0.4749(3) 0.04403(13) 0.0614(6) Uani 1 1 d . . .
C15 C 0.10973(17) 0.4162(4) 0.05677(16) 0.0790(8) Uani 1 1 d . . .
C16 C 0.0839(2) 0.2600(5) 0.04051(17) 0.0847(9) Uani 1 1 d . . .
C17 C 0.1436(2) 0.1610(4) 0.0121(2) 0.0815(8) Uani 1 1 d . . .
C18 C 0.22902(17) 0.2183(3) -0.00083(15) 0.0623(6) Uani 1 1 d . . .
O1W O 0.36313(16) 0.8460(2) 0.07114(12) 0.0843(6) Uani 1 1 d . . .
H4A H 0.462(2) 0.328(4) 0.2308(19) 0.101 Uiso 1 1 d . . .
H4B H 0.524(2) 0.485(4) 0.266(2) 0.101 Uiso 1 1 d . . .
H2 H 0.472(2) 0.202(4) 0.0248(19) 0.101 Uiso 1 1 d . . .
H3 H 0.387(2) 0.537(4) 0.1453(18) 0.101 Uiso 1 1 d . . .
H12B H 0.348(2) 0.558(4) -0.0084(18) 0.101 Uiso 1 1 d . . .
H12A H 0.362(2) 0.380(4) -0.0466(19) 0.101 Uiso 1 1 d . . .
H18 H 0.271(2) 0.145(4) -0.0233(18) 0.101 Uiso 1 1 d . . .
H5A H 0.462(2) 0.713(4) 0.1130(19) 0.101 Uiso 1 1 d . . .
H6B H 0.772(3) -0.096(4) 0.189(2) 0.126 Uiso 1 1 d . . .
H9B H 0.961(3) 0.297(4) 0.181(2) 0.126 Uiso 1 1 d . . .
H10A H 0.951(3) 0.288(5) 0.326(2) 0.126 Uiso 1 1 d . . .
H10B H 0.859(3) 0.349(4) 0.351(2) 0.126 Uiso 1 1 d . . .
H9A H 0.874(3) 0.182(5) 0.161(2) 0.126 Uiso 1 1 d . . .
H11A H 0.943(3) 0.561(4) 0.247(2) 0.126 Uiso 1 1 d . . .
H14 H 0.215(2) 0.586(4) 0.0534(19) 0.101 Uiso 1 1 d . . .
H6A H 0.673(3) -0.193(5) 0.191(2) 0.126 Uiso 1 1 d . . .
H11B H 0.851(3) 0.602(5) 0.274(2) 0.126 Uiso 1 1 d . . .
H6C H 0.749(3) -0.130(4) 0.273(2) 0.126 Uiso 1 1 d . . .
H17 H 0.126(2) 0.059(4) 0.002(2) 0.101 Uiso 1 1 d . . .
H9C H 0.861(3) 0.336(4) 0.112(2) 0.126 Uiso 1 1 d . . .
H15 H 0.064(2) 0.488(4) 0.0703(19) 0.101 Uiso 1 1 d . . .
H16 H 0.024(2) 0.221(4) 0.0435(18) 0.101 Uiso 1 1 d . . .
H2W H 0.371(3) 0.905(5) 0.027(2) 0.126 Uiso 1 1 d . . .
H10C H 0.859(3) 0.182(5) 0.307(2) 0.126 Uiso 1 1 d . . .
H11C H 0.850(2) 0.602(5) 0.170(2) 0.126 Uiso 1 1 d . . .
H1W H 0.342(3) 0.910(5) 0.107(2) 0.126 Uiso 1 1 d . . .

loop_
_atom_site_aniso_label
_atom_site_aniso_U_11
_atom_site_aniso_U_22
_atom_site_aniso_U_33
_atom_site_aniso_U_23
_atom_site_aniso_U_13
_atom_site_aniso_U_12
C1 0.0409(8) 0.0353(8) 0.0352(8) -0.0041(6) 0.0133(7) 0.0002(7)
C2 0.0453(9) 0.0390(9) 0.0368(8) -0.0036(7) 0.0143(7) 0.0000(7)
C3 0.0458(9) 0.0398(9) 0.0391(9) -0.0022(7) 0.0170(7) 0.0063(8)
C4 0.0464(9) 0.0458(10) 0.0361(8) -0.0027(7) 0.0160(7) 0.0087(8)
N2 0.0449(8) 0.0468(8) 0.0351(7) -0.0016(6) 0.0094(6) 0.0083(7)
N1 0.0406(7) 0.0405(7) 0.0364(7) -0.0052(6) 0.0132(6) 0.0040(6)
O1 0.0571(7) 0.0399(7) 0.0401(6) 0.0026(5) 0.0139(5) 0.0092(6)
O2 0.0698(9) 0.0461(7) 0.0439(7) -0.0088(6) 0.0152(6) 0.0137(6)
O3 0.0410(6) 0.0539(8) 0.0451(7) -0.0060(6) 0.0138(5) -0.0024(6)
O4 0.0596(8) 0.0642(9) 0.0472(7) -0.0203(7) 0.0136(6) -0.0083(7)
O5 0.0697(9) 0.0425(7) 0.0556(8) 0.0004(6) 0.0236(7) 0.0005(6)
C5 0.0435(9) 0.0378(9) 0.0391(9) -0.0017(7) 0.0150(7) -0.0007(7)
C6 0.0675(14) 0.0449(11) 0.0587(12) 0.0066(9) 0.0154(11) 0.0154(10)
C7 0.0459(9) 0.0408(9) 0.0374(8) -0.0013(7) 0.0118(7) 0.0009(8)
C8 0.0393(9) 0.0552(12) 0.0575(11) 0.0085(9) 0.0107(8) 0.0017(8)
C9 0.0562(13) 0.096(2) 0.0773(16) 0.0097(16) 0.0285(12) 0.0178(14)
C10 0.0691(16) 0.096(2) 0.0612(14) 0.0193(14) 0.0056(12) 0.0166(15)
C11 0.0598(14) 0.0660(16) 0.113(2) 0.0068(15) 0.0172(15) -0.0176(13)
C12 0.0511(10) 0.0567(12) 0.0376(9) 0.0038(9) 0.0084(8) 0.0092(9)
C13 0.0459(10) 0.0545(11) 0.0340(8) 0.0023(8) 0.0066(7) 0.0131(8)
C14 0.0507(11) 0.0753(15) 0.0536(12) -0.0127(11) 0.0060(9) 0.0167(11)
C15 0.0491(13) 0.120(2) 0.0676(15) -0.0251(15) 0.0145(11) 0.0177(15)
C16 0.0570(14) 0.126(3) 0.0751(17) -0.0091(17) 0.0236(12) -0.0076(16)
C17 0.0745(17) 0.0776(17) 0.095(2) -0.0005(16) 0.0270(15) -0.0096(15)
C18 0.0606(13) 0.0612(14) 0.0676(14) -0.0015(11) 0.0215(10) 0.0102(11)
O1W 0.1346(17) 0.0619(11) 0.0653(11) 0.0175(8) 0.0423(11) 0.0353(11)

loop_
_atom_type_symbol
_atom_type_description
_atom_type_scat_dispersion_real
_atom_type_scat_dispersion_imag
_atom_type_scat_source
C C 0.0033 0.0016 'International Tables Vol C Tables 4.2.6.8 and 6.1.1.4'
H H 0 0 'International Tables Vol C Tables 4.2.6.8 and 6.1.1.4'
O O 0.0106 0.006 'International Tables Vol C Tables 4.2.6.8 and 6.1.1.4'
N N 0.0061 0.0033 'International Tables Vol C Tables 4.2.6.8 and 6.1.1.4'

loop_
_geom_angle_atom_site_label_1
_geom_angle_atom_site_label_2
_geom_angle_atom_site_label_3
_geom_angle
_geom_angle_site_symmetry_1
_geom_angle_site_symmetry_3
_geom_angle_publ_flag
C2 C1 N1 118.00(15) . . ?
C2 C1 C5 120.32(15) . . ?
N1 C1 C5 120.88(14) . . ?
N2 C2 C1 123.62(16) . . ?
N2 C2 H2 116.8(18) . . ?
C1 C2 H2 119.5(18) . . ?
O5 C3 N2 111.40(14) . . ?
O5 C3 C4 109.14(15) . . ?
N2 C3 C4 109.66(14) . . ?
O5 C3 H3 111.4(18) . . ?
N2 C3 H3 103.7(17) . . ?
C4 C3 H3 111.5(17) . . ?
N1 C4 C3 109.21(14) . . ?
N1 C4 H4A 108.4(17) . . ?
C3 C4 H4A 109.7(17) . . ?
N1 C4 H4B 109.7(17) . . ?
C3 C4 H4B 109.1(18) . . ?
H4A C4 H4B 111(3) . . ?
C2 N2 C3 120.21(14) . . ?
C2 N2 C12 121.71(15) . . ?
C3 N2 C12 117.99(15) . . ?
C7 N1 C1 123.18(14) . . ?
C7 N1 C4 119.88(15) . . ?
C1 N1 C4 112.98(13) . . ?
C5 O1 C6 116.25(15) . . ?
C7 O3 C8 121.30(14) . . ?
C3 O5 H5A 101.2(19) . . ?
O2 C5 O1 121.83(16) . . ?
O2 C5 C1 124.74(16) . . ?
O1 C5 C1 113.42(14) . . ?
O1 C6 H6B 107(2) . . ?
O1 C6 H6A 107(2) . . ?
H6B C6 H6A 116(3) . . ?
O1 C6 H6C 106(2) . . ?
H6B C6 H6C 108(3) . . ?
H6A C6 H6C 112(3) . . ?
O4 C7 O3 125.14(16) . . ?
O4 C7 N1 124.17(16) . . ?
O3 C7 N1 110.68(14) . . ?
O3 C8 C10 110.24(18) . . ?
O3 C8 C9 101.77(18) . . ?
C10 C8 C9 110.8(2) . . ?
O3 C8 C11 109.53(18) . . ?
C10 C8 C11 113.2(2) . . ?
C9 C8 C11 110.8(2) . . ?
C8 C9 H9B 109(2) . . ?
C8 C9 H9A 114(2) . . ?
H9B C9 H9A 105(3) . . ?
C8 C9 H9C 110(2) . . ?
H9B C9 H9C 110(3) . . ?
H9A C9 H9C 109(3) . . ?
C8 C10 H10A 108(2) . . ?
C8 C10 H10B 110(2) . . ?
H10A C10 H10B 113(3) . . ?
C8 C10 H10C 109(2) . . ?
H10A C10 H10C 106(3) . . ?
H10B C10 H10C 111(3) . . ?
C8 C11 H11A 108(2) . . ?
C8 C11 H11B 110(2) . . ?
H11A C11 H11B 105(3) . . ?
C8 C11 H11C 111(2) . . ?
H11A C11 H11C 105(3) . . ?
H11B C11 H11C 117(3) . . ?
N2 C12 C13 112.60(15) . . ?
N2 C12 H12B 107.6(16) . . ?
C13 C12 H12B 111.7(16) . . ?
N2 C12 H12A 106.0(17) . . ?
C13 C12 H12A 108.9(17) . . ?
H12B C12 H12A 110(2) . . ?
C18 C13 C14 118.1(2) . . ?
C18 C13 C12 120.51(18) . . ?
C14 C13 C12 121.4(2) . . ?
C15 C14 C13 120.3(2) . . ?
C15 C14 H14 123.2(18) . . ?
C13 C14 H14 116.5(18) . . ?
C16 C15 C14 120.7(3) . . ?
C16 C15 H15 118.9(18) . . ?
C14 C15 H15 119.9(19) . . ?
C17 C16 C15 119.5(3) . . ?
C17 C16 H16 118(2) . . ?
C15 C16 H16 122(2) . . ?
C16 C17 C18 120.3(3) . . ?
C16 C17 H17 118(2) . . ?
C18 C17 H17 122(2) . . ?
C13 C18 C17 121.2(2) . . ?
C13 C18 H18 119.4(17) . . ?
C17 C18 H18 119.4(17) . . ?
H2W O1W H1W 110(3) . . ?

loop_
_geom_bond_atom_site_label_1
_geom_bond_atom_site_label_2
_geom_bond_distance
_geom_bond_site_symmetry_2
_geom_bond_publ_flag
C1 C2 1.355(2) . ?
C1 N1 1.429(2) . ?
C1 C5 1.445(2) . ?
C2 N2 1.347(2) . ?
C2 H2 0.95(3) . ?
C3 O5 1.408(2) . ?
C3 N2 1.458(2) . ?
C3 C4 1.517(3) . ?
C3 H3 0.99(3) . ?
C4 N1 1.463(2) . ?
C4 H4A 0.99(3) . ?
C4 H4B 0.97(3) . ?
N2 C12 1.472(2) . ?
N1 C7 1.358(2) . ?
O1 C5 1.341(2) . ?
O1 C6 1.447(2) . ?
O2 C5 1.226(2) . ?
O3 C7 1.344(2) . ?
O3 C8 1.468(2) . ?
O4 C7 1.214(2) . ?
O5 H5A 0.93(3) . ?
C6 H6B 0.98(4) . ?
C6 H6A 0.97(4) . ?
C6 H6C 0.97(4) . ?
C8 C10 1.514(3) . ?
C8 C9 1.517(3) . ?
C8 C11 1.517(3) . ?
C9 H9B 1.03(4) . ?
C9 H9A 0.92(4) . ?
C9 H9C 0.95(4) . ?
C10 H10A 0.95(4) . ?
C10 H10B 0.93(4) . ?
C10 H10C 0.99(4) . ?
C11 H11A 0.98(4) . ?
C11 H11B 0.98(4) . ?
C11 H11C 1.08(4) . ?
C12 C13 1.504(3) . ?
C12 H12B 1.04(3) . ?
C12 H12A 0.98(3) . ?
C13 C18 1.381(3) . ?
C13 C14 1.388(3) . ?
C14 C15 1.387(4) . ?
C14 H14 0.98(3) . ?
C15 C16 1.370(5) . ?
C15 H15 0.97(3) . ?
C16 C17 1.366(4) . ?
C16 H16 0.93(3) . ?
C17 C18 1.382(4) . ?
C17 H17 0.90(3) . ?
C18 H18 1.00(3) . ?
O1W H2W 0.92(4) . ?
O1W H1W 0.91(4) . ?

loop_
_geom_hbond_atom_site_label_D
_geom_hbond_atom_site_label_H
_geom_hbond_atom_site_label_A
_geom_hbond_distance_DH
_geom_hbond_distance_HA
_geom_hbond_distance_DA
_geom_hbond_angle_DHA
_geom_hbond_site_symmetry_A
O5 H5A O1W 0.93(3) 1.79(3) 2.723(2) 176(3) .
O1W H2W O2 0.92(4) 1.91(4) 2.824(2) 171(3) 3_665
O1W H1W O4 0.91(4) 1.96(4) 2.845(2) 162(3) 2_655

loop_
_geom_torsion_atom_site_label_1
_geom_torsion_atom_site_label_2
_geom_torsion_atom_site_label_3
_geom_torsion_atom_site_label_4
_geom_torsion
_geom_torsion_site_symmetry_1
_geom_torsion_site_symmetry_2
_geom_torsion_site_symmetry_3
_geom_torsion_site_symmetry_4
_geom_torsion_publ_flag
N1 C1 C2 N2 2.0(3) . . . . ?
C5 C1 C2 N2 171.78(16) . . . . ?
O5 C3 C4 N1 -69.36(18) . . . . ?
N2 C3 C4 N1 52.9(2) . . . . ?
C1 C2 N2 C3 -3.4(3) . . . . ?
C1 C2 N2 C12 -179.87(18) . . . . ?
O5 C3 N2 C2 96.18(19) . . . . ?
C4 C3 N2 C2 -24.7(2) . . . . ?
O5 C3 N2 C12 -87.18(19) . . . . ?
C4 C3 N2 C12 151.89(16) . . . . ?
C2 C1 N1 C7 -128.40(18) . . . . ?
C5 C1 N1 C7 61.9(2) . . . . ?
C2 C1 N1 C4 29.1(2) . . . . ?
C5 C1 N1 C4 -140.66(16) . . . . ?
C3 C4 N1 C7 102.13(19) . . . . ?
C3 C4 N1 C1 -56.2(2) . . . . ?
C6 O1 C5 O2 1.0(3) . . . . ?
C6 O1 C5 C1 -179.91(16) . . . . ?
C2 C1 C5 O2 22.4(3) . . . . ?
N1 C1 C5 O2 -168.14(17) . . . . ?
C2 C1 C5 O1 -156.69(16) . . . . ?
N1 C1 C5 O1 12.8(2) . . . . ?
C8 O3 C7 O4 13.7(3) . . . . ?
C8 O3 C7 N1 -165.16(15) . . . . ?
C1 N1 C7 O4 -179.78(17) . . . . ?
C4 N1 C7 O4 24.2(3) . . . . ?
C1 N1 C7 O3 -0.9(2) . . . . ?
C4 N1 C7 O3 -156.92(14) . . . . ?
C7 O3 C8 C10 55.8(3) . . . . ?
C7 O3 C8 C9 173.39(19) . . . . ?
C7 O3 C8 C11 -69.3(2) . . . . ?
C2 N2 C12 C13 96.3(2) . . . . ?
C3 N2 C12 C13 -80.3(2) . . . . ?
N2 C12 C13 C18 -82.7(2) . . . . ?
N2 C12 C13 C14 97.4(2) . . . . ?
C18 C13 C14 C15 0.5(3) . . . . ?
C12 C13 C14 C15 -179.6(2) . . . . ?
C13 C14 C15 C16 -0.6(4) . . . . ?
C14 C15 C16 C17 0.6(4) . . . . ?
C15 C16 C17 C18 -0.6(5) . . . . ?
C14 C13 C18 C17 -0.5(3) . . . . ?
C12 C13 C18 C17 179.6(2) . . . . ?
C16 C17 C18 C13 0.6(4) . . . . ?
